data_7200807
loop_
_publ_author_name
'Olejniczak, Iwona'
'Barszcz, Boles\/law'
'Szutarska, Anna'
'Graja, Andrzej'
'Wojciechowski, Roman'
'Schlueter, John A.'
'Hata, Aaron N.'
'Ward, Brian H.'

_publ_section_title
;
 IR and Raman spectra of \b&#x2033;-(BEDT-TTF)2RCH2SO3 (R = SF5, CF3):
 dimerization related to hydrogen bonding
;
_journal_issue 20
_journal_name_full 'Physical Chemistry Chemical Physics'
_journal_page_first 3910
_journal_page_last 3920
_journal_paper_doi 10.1039/b822253c
_journal_volume 11
_journal_year 2009
_chemical_formula_moiety '2(C10 H8 S8), C2 H2 F3 O3 S'
_chemical_formula_sum 'C22 H18 F3 O3 S17'
_chemical_formula_weight 932.38
_chemical_name_common
;
bis(ethylenedithio)tetrathiafulvalene trifluorofluoromethylsulfonate
;
_chemical_name_systematic
;
bis(ethylenedithio)tetrathiafulvalene trifluorofluoromethylsulfonate
;
_space_group_IT_number 2
_symmetry_cell_setting triclinic
_symmetry_Int_Tables_number 2
_symmetry_space_group_name_Hall '-P 1'
_symmetry_space_group_name_H-M 'P -1'
_atom_sites_solution_hydrogens geom
_atom_sites_solution_primary direct
_atom_sites_solution_secondary difmap
_cell_angle_alpha 77.299(2)
_cell_angle_beta 86.942(2)
_cell_angle_gamma 77.239(2)
_cell_formula_units_Z 2
_cell_length_a 8.8890(5)
_cell_length_b 11.7375(6)
_cell_length_c 17.2190(9)
_cell_measurement_reflns_used 1764
_cell_measurement_temperature 568(2)
_cell_measurement_theta_max 28.138
_cell_measurement_theta_min 2.394
_cell_volume 1709.27(16)
_computing_cell_refinement 'SAINT (Bruker, 2001)'
_computing_data_collection 'SMART (Siemens, 1997-1998)'
_computing_data_reduction 'SAINT (Bruker, 2001)'
_computing_molecular_graphics 'SHELXTL (Sheldrick, 2001)'
_computing_publication_material
;
SHELXTL (Sheldrick, 2001), PLATON (Spek, 2003)
;
_computing_structure_refinement 'SHELXTL (Sheldrick, 2001)'
_computing_structure_solution 'SHELXTL (Sheldrick, 2001)'
_diffrn_ambient_temperature 298(2)
_diffrn_measured_fraction_theta_full 0.987
_diffrn_measured_fraction_theta_max 0.933
_diffrn_measurement_device_type 'Siemens SMART CCD'
_diffrn_measurement_method 'area detector \w scans'
_diffrn_radiation_monochromator graphite
_diffrn_radiation_source 'fine-focus sealed tube'
_diffrn_radiation_type MoK\a
_diffrn_radiation_wavelength 0.71073
_diffrn_reflns_av_R_equivalents 0.0282
_diffrn_reflns_av_sigmaI/netI 0.0340
_diffrn_reflns_limit_h_max 11
_diffrn_reflns_limit_h_min -11
_diffrn_reflns_limit_k_max 15
_diffrn_reflns_limit_k_min -15
_diffrn_reflns_limit_l_max 22
_diffrn_reflns_limit_l_min -22
_diffrn_reflns_number 16451
_diffrn_reflns_theta_full 27.00
_diffrn_reflns_theta_max 28.29
_diffrn_reflns_theta_min 1.82
_diffrn_standards_decay_% 0
_diffrn_standards_number 0
_exptl_absorpt_coefficient_mu 1.119
_exptl_absorpt_correction_T_max 0.760
_exptl_absorpt_correction_T_min 0.503
_exptl_absorpt_correction_type integration
_exptl_absorpt_process_details
;
(Sheldrick, 2001)
;
_exptl_crystal_colour black
_exptl_crystal_density_diffrn 1.812
_exptl_crystal_density_method 'not measured'
_exptl_crystal_description plate
_exptl_crystal_F_000 946
_exptl_crystal_size_max 0.56
_exptl_crystal_size_mid 0.52
_exptl_crystal_size_min 0.26
_refine_diff_density_max 0.633
_refine_diff_density_min -0.742
_refine_diff_density_rms 0.082
_refine_ls_extinction_coef 0.0489(15)
_refine_ls_extinction_expression Fc^*^=kFc[1+0.001xFc^2^\l^3^/sin(2\q)]^-1/4^
_refine_ls_extinction_method SHELXL
_refine_ls_goodness_of_fit_ref 1.028
_refine_ls_hydrogen_treatment constr
_refine_ls_matrix_type full
_refine_ls_number_parameters 403
_refine_ls_number_reflns 7926
_refine_ls_number_restraints 0
_refine_ls_restrained_S_all 1.028
_refine_ls_R_factor_all 0.0585
_refine_ls_R_factor_gt 0.0439
_refine_ls_shift/su_max 0.001
_refine_ls_shift/su_mean 0.000
_refine_ls_structure_factor_coef Fsqd
_refine_ls_weighting_details 'calc w=1/[\s^2^(Fo^2^)+(0.0548P)^2^+1.6214P] where P=(Fo^2^+2Fc^2^)/3'
_refine_ls_weighting_scheme calc
_refine_ls_wR_factor_gt 0.1162
_refine_ls_wR_factor_ref 0.1290
_reflns_number_gt 6044
_reflns_number_total 7926
_reflns_threshold_expression >2sigma(I)
_cod_data_source_file b822253c.txt
_cod_data_source_block ETCF3CH2SO3RT
_cod_database_code 7200807

loop_
_symmetry_equiv_pos_as_xyz
'x, y, z'
'-x, -y, -z'

loop_
_atom_site_label
_atom_site_type_symbol
_atom_site_fract_x
_atom_site_fract_y
_atom_site_fract_z
_atom_site_U_iso_or_equiv
_atom_site_adp_type
_atom_site_occupancy
_atom_site_symmetry_multiplicity
_atom_site_calc_flag
_atom_site_refinement_flags
_atom_site_disorder_assembly
_atom_site_disorder_group
S1 S 0.24408(8) 0.45401(6) 0.37235(4) 0.03968(17) Uani 1 1 d . . .
S2 S 0.44110(8) 0.22374(6) 0.36220(4) 0.03999(17) Uani 1 1 d . . .
S3 S 0.12109(8) 0.33756(6) 0.54421(4) 0.04247(17) Uani 1 1 d . . .
S4 S 0.32963(8) 0.10963(6) 0.53890(4) 0.03897(16) Uani 1 1 d . . .
S5 S 0.29462(9) 0.57556(6) 0.20782(4) 0.04567(19) Uani 1 1 d . . .
S6 S 0.53852(9) 0.29839(6) 0.19580(4) 0.04448(19) Uani 1 1 d . . .
S7 S -0.01868(9) 0.25298(7) 0.69881(4) 0.0523(2) Uani 1 1 d . . .
S8 S 0.24459(10) -0.01737(6) 0.69541(4) 0.0497(2) Uani 1 1 d . . .
C1 C 0.3102(3) 0.3059(2) 0.41734(13) 0.0331(5) Uani 1 1 d . . .
C2 C 0.2598(3) 0.2567(2) 0.49183(13) 0.0331(5) Uani 1 1 d . . .
C3 C 0.3366(3) 0.4451(2) 0.28138(14) 0.0333(5) Uani 1 1 d . A .
C4 C 0.4294(3) 0.3373(2) 0.27696(14) 0.0335(5) Uani 1 1 d . A .
C5 C 0.1153(3) 0.2203(2) 0.62539(14) 0.0357(5) Uani 1 1 d . . .
C6 C 0.2144(3) 0.1145(2) 0.62329(13) 0.0333(5) Uani 1 1 d . . .
C7A C 0.4385(6) 0.5411(4) 0.1332(3) 0.0469(7) Uiso 0.625(4) 1 d P A 1
H7A1 H 0.4129 0.6001 0.0841 0.056 Uiso 0.625(4) 1 calc PR A 1
H7A2 H 0.5379 0.5470 0.1507 0.056 Uiso 0.625(4) 1 calc PR A 1
C8A C 0.4512(6) 0.4171(4) 0.1170(3) 0.0469(7) Uiso 0.625(4) 1 d P A 1
H8A1 H 0.5112 0.4114 0.0687 0.056 Uiso 0.625(4) 1 calc PR A 1
H8A2 H 0.3487 0.4070 0.1077 0.056 Uiso 0.625(4) 1 calc PR A 1
C7B C 0.3727(10) 0.5220(7) 0.1196(5) 0.0469(7) Uiso 0.375(4) 1 d P A 2
H7B1 H 0.3045 0.4769 0.1041 0.056 Uiso 0.375(4) 1 calc PR A 2
H7B2 H 0.3757 0.5902 0.0763 0.056 Uiso 0.375(4) 1 calc PR A 2
C8B C 0.5270(9) 0.4467(7) 0.1314(5) 0.0469(7) Uiso 0.375(4) 1 d P A 2
H8B1 H 0.5910 0.4882 0.1540 0.056 Uiso 0.375(4) 1 calc PR A 2
H8B2 H 0.5702 0.4367 0.0798 0.056 Uiso 0.375(4) 1 calc PR A 2
C9 C 0.0575(4) 0.1348(3) 0.78168(17) 0.0522(7) Uani 1 1 d . . .
H9A H 0.1527 0.1492 0.7986 0.063 Uiso 1 1 calc R . .
H9B H -0.0152 0.1374 0.8256 0.063 Uiso 1 1 calc R . .
C10 C 0.0889(3) 0.0122(3) 0.76416(17) 0.0493(7) Uani 1 1 d . . .
H10A H -0.0042 0.0007 0.7429 0.059 Uiso 1 1 calc R . .
H10B H 0.1119 -0.0461 0.8138 0.059 Uiso 1 1 calc R . .
S11 S 0.45383(8) 0.71719(6) 0.36389(4) 0.04300(17) Uani 1 1 d . . .
S12 S 0.25461(8) 0.95163(6) 0.37159(4) 0.04172(17) Uani 1 1 d . . .
S13 S 0.33202(8) 0.60600(6) 0.54008(4) 0.04271(17) Uani 1 1 d . . .
S14 S 0.12217(9) 0.83962(6) 0.54156(4) 0.04542(18) Uani 1 1 d . . .
S15 S 0.55317(9) 0.78989(6) 0.19745(4) 0.0498(2) Uani 1 1 d . . .
S16 S 0.31347(9) 1.06882(6) 0.20680(4) 0.04842(19) Uani 1 1 d . . .
S17 S 0.23998(12) 0.48629(7) 0.69699(5) 0.0661(3) Uani 1 1 d . . .
S18 S -0.02088(10) 0.75725(7) 0.69622(5) 0.0545(2) Uani 1 1 d . . .
C11 C 0.3159(3) 0.8008(2) 0.41736(14) 0.0346(5) Uani 1 1 d . . .
C12 C 0.2625(3) 0.7540(2) 0.48980(14) 0.0348(5) Uani 1 1 d . . .
C13 C 0.4400(3) 0.8306(2) 0.27703(15) 0.0371(5) Uani 1 1 d . . .
C14 C 0.3483(3) 0.9379(2) 0.28068(14) 0.0362(5) Uani 1 1 d . . .
C15 C 0.2119(3) 0.6165(2) 0.62294(15) 0.0384(5) Uani 1 1 d . . .
C16 C 0.1145(3) 0.7223(2) 0.62334(15) 0.0377(5) Uani 1 1 d . . .
C17 C 0.4907(4) 0.9173(3) 0.11774(18) 0.0571(8) Uani 1 1 d . . .
H17A H 0.5650 0.9135 0.0745 0.068 Uiso 1 1 calc R . .
H17B H 0.3929 0.9117 0.0980 0.068 Uiso 1 1 calc R . .
C18 C 0.4717(4) 1.0354(3) 0.13934(18) 0.0549(8) Uani 1 1 d . . .
H18A H 0.4563 1.0972 0.0910 0.066 Uiso 1 1 calc R . .
H18B H 0.5665 1.0384 0.1635 0.066 Uiso 1 1 calc R . .
C19 C 0.0974(5) 0.5224(3) 0.7690(2) 0.0730(11) Uani 1 1 d . . .
H19A H 0.0036 0.5022 0.7552 0.088 Uiso 1 1 calc R . .
H19B H 0.1313 0.4708 0.8199 0.088 Uiso 1 1 calc R . .
C20 C 0.0578(5) 0.6448(4) 0.7800(2) 0.0708(10) Uani 1 1 d . . .
H20A H 0.1501 0.6643 0.7964 0.085 Uiso 1 1 calc R . .
H20B H -0.0159 0.6483 0.8235 0.085 Uiso 1 1 calc R . .
S21 S -0.17955(8) 0.17351(6) 1.01092(4) 0.04478(19) Uani 1 1 d . . .
O1 O -0.1965(3) 0.1995(2) 0.92577(12) 0.0586(6) Uani 1 1 d . . .
O2 O -0.1986(3) 0.0548(2) 1.04932(14) 0.0657(6) Uani 1 1 d . . .
O3 O -0.2670(3) 0.2664(3) 1.04787(18) 0.0927(9) Uani 1 1 d . . .
C21 C 0.0188(4) 0.1687(3) 1.02772(19) 0.0559(8) Uani 1 1 d . . .
H21A H 0.0347 0.1512 1.0848 0.067 Uiso 1 1 calc R . .
H21B H 0.0806 0.1021 1.0076 0.067 Uiso 1 1 calc R . .
C22 C 0.0794(5) 0.2755(3) 0.9928(2) 0.0663(9) Uani 1 1 d . . .
F1 F 0.0048(5) 0.3728(3) 1.0107(3) 0.1749(19) Uani 1 1 d . . .
F2 F 0.0830(5) 0.2993(3) 0.91705(15) 0.1551(16) Uani 1 1 d . . .
F3 F 0.2197(4) 0.2689(3) 1.0146(3) 0.1700(18) Uani 1 1 d . . .

loop_
_atom_site_aniso_label
_atom_site_aniso_U_11
_atom_site_aniso_U_22
_atom_site_aniso_U_33
_atom_site_aniso_U_23
_atom_site_aniso_U_13
_atom_site_aniso_U_12
S1 0.0507(4) 0.0339(3) 0.0271(3) -0.0035(2) 0.0102(3) 0.0009(3)
S2 0.0465(4) 0.0346(3) 0.0302(3) -0.0016(2) 0.0115(3) 0.0015(3)
S3 0.0515(4) 0.0344(3) 0.0322(3) -0.0029(3) 0.0126(3) 0.0031(3)
S4 0.0444(4) 0.0356(3) 0.0279(3) -0.0019(2) 0.0102(2) 0.0030(3)
S5 0.0601(4) 0.0333(3) 0.0338(3) -0.0001(3) 0.0174(3) -0.0006(3)
S6 0.0580(4) 0.0337(3) 0.0360(3) -0.0057(3) 0.0211(3) -0.0043(3)
S7 0.0610(5) 0.0454(4) 0.0430(4) -0.0098(3) 0.0264(3) -0.0018(3)
S8 0.0669(5) 0.0380(4) 0.0333(3) 0.0024(3) 0.0142(3) -0.0016(3)
C1 0.0365(12) 0.0357(12) 0.0240(11) -0.0046(9) 0.0049(9) -0.0039(10)
C2 0.0360(12) 0.0351(12) 0.0243(11) -0.0043(9) 0.0046(9) -0.0026(10)
C3 0.0417(13) 0.0306(11) 0.0256(11) -0.0040(9) 0.0097(9) -0.0077(10)
C4 0.0397(13) 0.0319(11) 0.0278(11) -0.0057(9) 0.0103(9) -0.0086(10)
C5 0.0420(13) 0.0350(12) 0.0279(11) -0.0074(10) 0.0106(10) -0.0057(10)
C6 0.0398(13) 0.0336(12) 0.0241(11) -0.0044(9) 0.0050(9) -0.0058(10)
C9 0.0556(17) 0.069(2) 0.0326(14) -0.0156(13) 0.0114(12) -0.0128(15)
C10 0.0499(16) 0.0585(17) 0.0345(14) 0.0031(12) 0.0090(12) -0.0161(14)
S11 0.0488(4) 0.0382(3) 0.0337(3) -0.0022(3) 0.0087(3) 0.0004(3)
S12 0.0520(4) 0.0363(3) 0.0300(3) -0.0022(3) 0.0065(3) -0.0013(3)
S13 0.0487(4) 0.0359(3) 0.0341(3) -0.0020(3) 0.0105(3) 0.0027(3)
S14 0.0572(4) 0.0337(3) 0.0358(3) -0.0026(3) 0.0110(3) 0.0026(3)
S15 0.0598(4) 0.0431(4) 0.0422(4) -0.0071(3) 0.0212(3) -0.0088(3)
S16 0.0524(4) 0.0420(4) 0.0400(4) 0.0047(3) 0.0135(3) -0.0039(3)
S17 0.0984(7) 0.0366(4) 0.0463(4) 0.0046(3) 0.0262(4) 0.0017(4)
S18 0.0634(5) 0.0434(4) 0.0501(4) -0.0100(3) 0.0267(4) -0.0036(3)
C11 0.0359(12) 0.0370(12) 0.0279(11) -0.0043(10) 0.0021(9) -0.0049(10)
C12 0.0384(12) 0.0352(12) 0.0274(11) -0.0047(9) 0.0033(9) -0.0037(10)
C13 0.0392(13) 0.0399(13) 0.0314(12) -0.0052(10) 0.0088(10) -0.0116(11)
C14 0.0391(13) 0.0387(13) 0.0295(12) -0.0031(10) 0.0057(10) -0.0115(10)
C15 0.0474(14) 0.0335(12) 0.0312(12) -0.0043(10) 0.0073(10) -0.0067(11)
C16 0.0450(14) 0.0334(12) 0.0321(12) -0.0066(10) 0.0103(10) -0.0061(10)
C17 0.069(2) 0.0619(19) 0.0383(15) -0.0088(14) 0.0074(14) -0.0131(16)
C18 0.0628(19) 0.0535(17) 0.0413(16) -0.0002(13) 0.0146(13) -0.0107(14)
C19 0.079(2) 0.064(2) 0.057(2) 0.0139(17) 0.0219(18) -0.0063(18)
C20 0.077(2) 0.086(3) 0.0411(17) -0.0142(17) 0.0103(16) -0.002(2)
S21 0.0462(4) 0.0471(4) 0.0329(3) -0.0044(3) 0.0099(3) 0.0005(3)
O1 0.0584(13) 0.0756(15) 0.0349(11) -0.0003(10) -0.0044(9) -0.0105(11)
O2 0.0637(14) 0.0611(14) 0.0634(14) 0.0103(11) 0.0071(11) -0.0200(11)
O3 0.097(2) 0.0828(18) 0.088(2) -0.0347(15) 0.0403(16) 0.0089(15)
C21 0.064(2) 0.0527(17) 0.0459(17) 0.0028(13) -0.0069(14) -0.0137(15)
C22 0.083(3) 0.063(2) 0.056(2) -0.0033(16) -0.0052(18) -0.0297(19)
F1 0.215(4) 0.0727(19) 0.261(5) -0.074(2) 0.097(4) -0.066(2)
F2 0.247(4) 0.193(3) 0.0587(16) 0.0181(18) 0.004(2) -0.165(3)
F3 0.136(3) 0.152(3) 0.222(4) 0.043(3) -0.074(3) -0.097(3)

loop_
_atom_type_symbol
_atom_type_description
_atom_type_scat_dispersion_real
_atom_type_scat_dispersion_imag
_atom_type_scat_source
C C 0.0033 0.0016 'International Tables Vol C Tables 4.2.6.8 and 6.1.1.4'
H H 0.0000 0.0000 'International Tables Vol C Tables 4.2.6.8 and 6.1.1.4'
O O 0.0106 0.0060 'International Tables Vol C Tables 4.2.6.8 and 6.1.1.4'
F F 0.0171 0.0103 'International Tables Vol C Tables 4.2.6.8 and 6.1.1.4'
S S 0.1246 0.1234 'International Tables Vol C Tables 4.2.6.8 and 6.1.1.4'

loop_
_geom_angle_atom_site_label_1
_geom_angle_atom_site_label_2
_geom_angle_atom_site_label_3
_geom_angle
_geom_angle_site_symmetry_1
_geom_angle_site_symmetry_3
_geom_angle_publ_flag
C1 S1 C3 95.94(11) . . ?
C1 S2 C4 95.71(11) . . ?
C2 S3 C5 95.86(11) . . ?
C2 S4 C6 95.80(11) . . ?
C3 S5 C7A 101.26(17) . . ?
C3 S5 C7B 101.6(3) . . ?
C4 S6 C8A 100.74(17) . . ?
C4 S6 C8B 100.2(3) . . ?
C5 S7 C9 100.65(13) . . ?
C6 S8 C10 102.42(13) . . ?
C2 C1 S2 122.67(19) . . ?
C2 C1 S1 122.04(19) . . ?
S2 C1 S1 115.28(13) . . ?
C1 C2 S3 122.31(19) . . ?
C1 C2 S4 122.50(19) . . ?
S3 C2 S4 115.19(13) . . ?
C4 C3 S5 128.93(18) . . ?
C4 C3 S1 116.12(18) . . ?
S5 C3 S1 114.94(13) . . ?
C3 C4 S2 116.65(17) . . ?
C3 C4 S6 127.87(18) . . ?
S2 C4 S6 115.48(13) . . ?
C6 C5 S7 128.05(19) . . ?
C6 C5 S3 116.44(18) . . ?
S7 C5 S3 115.50(14) . . ?
C5 C6 S4 116.68(18) . . ?
C5 C6 S8 128.45(19) . . ?
S4 C6 S8 114.86(13) . . ?
C8A C7A S5 113.1(4) . . ?
C8A C7A H7A1 109.0 . . ?
S5 C7A H7A1 109.0 . . ?
C8A C7A H7A2 109.0 . . ?
S5 C7A H7A2 109.0 . . ?
H7A1 C7A H7A2 107.8 . . ?
C7A C8A S6 113.9(4) . . ?
C7A C8A H8A1 108.8 . . ?
S6 C8A H8A1 108.8 . . ?
C7A C8A H8A2 108.8 . . ?
S6 C8A H8A2 108.8 . . ?
H8A1 C8A H8A2 107.7 . . ?
C8B C7B S5 113.1(6) . . ?
C8B C7B H7B1 109.0 . . ?
S5 C7B H7B1 109.0 . . ?
C8B C7B H7B2 109.0 . . ?
S5 C7B H7B2 109.0 . . ?
H7B1 C7B H7B2 107.8 . . ?
C7B C8B S6 115.5(6) . . ?
C7B C8B H8B1 108.4 . . ?
S6 C8B H8B1 108.4 . . ?
C7B C8B H8B2 108.4 . . ?
S6 C8B H8B2 108.4 . . ?
H8B1 C8B H8B2 107.5 . . ?
C10 C9 S7 114.2(2) . . ?
C10 C9 H9A 108.7 . . ?
S7 C9 H9A 108.7 . . ?
C10 C9 H9B 108.7 . . ?
S7 C9 H9B 108.7 . . ?
H9A C9 H9B 107.6 . . ?
C9 C10 S8 115.1(2) . . ?
C9 C10 H10A 108.5 . . ?
S8 C10 H10A 108.5 . . ?
C9 C10 H10B 108.5 . . ?
S8 C10 H10B 108.5 . . ?
H10A C10 H10B 107.5 . . ?
C11 S11 C13 95.00(12) . . ?
C11 S12 C14 95.01(12) . . ?
C15 S13 C12 94.95(12) . . ?
C16 S14 C12 94.94(11) . . ?
C13 S15 C17 102.11(14) . . ?
C14 S16 C18 100.69(13) . . ?
C15 S17 C19 103.11(14) . . ?
C16 S18 C20 100.42(15) . . ?
C12 C11 S12 121.9(2) . . ?
C12 C11 S11 123.0(2) . . ?
S12 C11 S11 115.05(13) . . ?
C11 C12 S13 122.8(2) . . ?
C11 C12 S14 122.0(2) . . ?
S13 C12 S14 115.14(13) . . ?
C14 C13 S15 128.4(2) . . ?
C14 C13 S11 116.92(19) . . ?
S15 C13 S11 114.69(14) . . ?
C13 C14 S16 128.43(19) . . ?
C13 C14 S12 117.18(19) . . ?
S16 C14 S12 114.36(14) . . ?
C16 C15 S17 128.3(2) . . ?
C16 C15 S13 117.70(19) . . ?
S17 C15 S13 113.94(14) . . ?
C15 C16 S18 127.7(2) . . ?
C15 C16 S14 117.20(19) . . ?
S18 C16 S14 115.13(14) . . ?
C18 C17 S15 115.1(2) . . ?
C18 C17 H17A 108.5 . . ?
S15 C17 H17A 108.5 . . ?
C18 C17 H17B 108.5 . . ?
S15 C17 H17B 108.5 . . ?
H17A C17 H17B 107.5 . . ?
C17 C18 S16 114.6(2) . . ?
C17 C18 H18A 108.6 . . ?
S16 C18 H18A 108.6 . . ?
C17 C18 H18B 108.6 . . ?
S16 C18 H18B 108.6 . . ?
H18A C18 H18B 107.6 . . ?
C20 C19 S17 118.4(3) . . ?
C20 C19 H19A 107.7 . . ?
S17 C19 H19A 107.7 . . ?
C20 C19 H19B 107.7 . . ?
S17 C19 H19B 107.7 . . ?
H19A C19 H19B 107.1 . . ?
C19 C20 S18 116.7(3) . . ?
C19 C20 H20A 108.1 . . ?
S18 C20 H20A 108.1 . . ?
C19 C20 H20B 108.1 . . ?
S18 C20 H20B 108.1 . . ?
H20A C20 H20B 107.3 . . ?
O1 S21 O3 113.45(16) . . ?
O1 S21 O2 113.56(15) . . ?
O3 S21 O2 113.69(16) . . ?
O1 S21 C21 105.51(14) . . ?
O3 S21 C21 105.86(18) . . ?
O2 S21 C21 103.55(14) . . ?
C22 C21 S21 117.8(2) . . ?
C22 C21 H21A 107.9 . . ?
S21 C21 H21A 107.9 . . ?
C22 C21 H21B 107.9 . . ?
S21 C21 H21B 107.9 . . ?
H21A C21 H21B 107.2 . . ?
F2 C22 F1 104.2(4) . . ?
F2 C22 F3 105.2(4) . . ?
F1 C22 F3 103.1(4) . . ?
F2 C22 C21 114.0(3) . . ?
F1 C22 C21 115.4(4) . . ?
F3 C22 C21 113.7(3) . . ?

loop_
_geom_bond_atom_site_label_1
_geom_bond_atom_site_label_2
_geom_bond_distance
_geom_bond_site_symmetry_2
_geom_bond_publ_flag
S1 C1 1.724(2) . ?
S1 C3 1.743(2) . ?
S2 C1 1.724(2) . ?
S2 C4 1.743(2) . ?
S3 C2 1.725(2) . ?
S3 C5 1.740(2) . ?
S4 C2 1.729(2) . ?
S4 C6 1.737(2) . ?
S5 C3 1.742(2) . ?
S5 C7A 1.809(5) . ?
S5 C7B 1.816(8) . ?
S6 C4 1.744(2) . ?
S6 C8A 1.786(5) . ?
S6 C8B 1.832(8) . ?
S7 C5 1.736(2) . ?
S7 C9 1.799(3) . ?
S8 C6 1.737(2) . ?
S8 C10 1.797(3) . ?
C1 C2 1.381(3) . ?
C3 C4 1.364(3) . ?
C5 C6 1.361(3) . ?
C7A C8A 1.521(7) . ?
C7A H7A1 0.9700 . ?
C7A H7A2 0.9700 . ?
C8A H8A1 0.9700 . ?
C8A H8A2 0.9700 . ?
C7B C8B 1.455(11) . ?
C7B H7B1 0.9700 . ?
C7B H7B2 0.9700 . ?
C8B H8B1 0.9700 . ?
C8B H8B2 0.9700 . ?
C9 C10 1.497(4) . ?
C9 H9A 0.9700 . ?
C9 H9B 0.9700 . ?
C10 H10A 0.9700 . ?
C10 H10B 0.9700 . ?
S11 C11 1.749(2) . ?
S11 C13 1.760(3) . ?
S12 C11 1.749(3) . ?
S12 C14 1.756(2) . ?
S13 C15 1.745(3) . ?
S13 C12 1.753(2) . ?
S14 C16 1.750(3) . ?
S14 C12 1.755(2) . ?
S15 C13 1.746(2) . ?
S15 C17 1.800(3) . ?
S16 C14 1.746(3) . ?
S16 C18 1.807(3) . ?
S17 C15 1.741(3) . ?
S17 C19 1.775(4) . ?
S18 C16 1.743(2) . ?
S18 C20 1.782(4) . ?
C11 C12 1.354(3) . ?
C13 C14 1.352(3) . ?
C15 C16 1.349(3) . ?
C17 C18 1.486(4) . ?
C17 H17A 0.9700 . ?
C17 H17B 0.9700 . ?
C18 H18A 0.9700 . ?
C18 H18B 0.9700 . ?
C19 C20 1.454(5) . ?
C19 H19A 0.9700 . ?
C19 H19B 0.9700 . ?
C20 H20A 0.9700 . ?
C20 H20B 0.9700 . ?
S21 O1 1.439(2) . ?
S21 O3 1.440(2) . ?
S21 O2 1.447(2) . ?
S21 C21 1.789(3) . ?
C21 C22 1.469(5) . ?
C21 H21A 0.9700 . ?
C21 H21B 0.9700 . ?
C22 F2 1.272(4) . ?
C22 F1 1.279(5) . ?
C22 F3 1.302(5) . ?

loop_
_geom_torsion_atom_site_label_1
_geom_torsion_atom_site_label_2
_geom_torsion_atom_site_label_3
_geom_torsion_atom_site_label_4
_geom_torsion
_geom_torsion_site_symmetry_1
_geom_torsion_site_symmetry_2
_geom_torsion_site_symmetry_3
_geom_torsion_site_symmetry_4
_geom_torsion_publ_flag
C4 S2 C1 C2 174.0(2) . . . . ?
C4 S2 C1 S1 -5.16(17) . . . . ?
C3 S1 C1 C2 -173.7(2) . . . . ?
C3 S1 C1 S2 5.41(17) . . . . ?
S2 C1 C2 S3 -176.40(14) . . . . ?
S1 C1 C2 S3 2.7(3) . . . . ?
S2 C1 C2 S4 3.0(3) . . . . ?
S1 C1 C2 S4 -177.92(14) . . . . ?
C5 S3 C2 C1 178.1(2) . . . . ?
C5 S3 C2 S4 -1.32(17) . . . . ?
C6 S4 C2 C1 -178.8(2) . . . . ?
C6 S4 C2 S3 0.65(17) . . . . ?
C7A S5 C3 C4 -12.5(3) . . . . ?
C7B S5 C3 C4 11.4(4) . . . . ?
C7A S5 C3 S1 168.6(2) . . . . ?
C7B S5 C3 S1 -167.5(3) . . . . ?
C1 S1 C3 C4 -3.6(2) . . . . ?
C1 S1 C3 S5 175.47(15) . . . . ?
S5 C3 C4 S2 -178.30(16) . . . . ?
S1 C3 C4 S2 0.6(3) . . . . ?
S5 C3 C4 S6 1.5(4) . . . . ?
S1 C3 C4 S6 -179.63(15) . . . . ?
C1 S2 C4 C3 2.7(2) . . . . ?
C1 S2 C4 S6 -177.08(15) . . . . ?
C8A S6 C4 C3 -16.7(3) . . . . ?
C8B S6 C4 C3 12.3(4) . . . . ?
C8A S6 C4 S2 163.1(2) . . . . ?
C8B S6 C4 S2 -167.9(3) . . . . ?
C9 S7 C5 C6 20.2(3) . . . . ?
C9 S7 C5 S3 -160.55(17) . . . . ?
C2 S3 C5 C6 1.7(2) . . . . ?
C2 S3 C5 S7 -177.56(16) . . . . ?
S7 C5 C6 S4 177.61(16) . . . . ?
S3 C5 C6 S4 -1.6(3) . . . . ?
S7 C5 C6 S8 -3.8(4) . . . . ?
S3 C5 C6 S8 176.98(15) . . . . ?
C2 S4 C6 C5 0.6(2) . . . . ?
C2 S4 C6 S8 -178.21(15) . . . . ?
C10 S8 C6 C5 10.2(3) . . . . ?
C10 S8 C6 S4 -171.16(16) . . . . ?
C3 S5 C7A C8A 46.2(4) . . . . ?
C7B S5 C7A C8A -47.0(7) . . . . ?
S5 C7A C8A S6 -71.7(5) . . . . ?
C4 S6 C8A C7A 51.2(4) . . . . ?
C3 S5 C7B C8B -46.7(7) . . . . ?
S5 C7B C8B S6 71.0(8) . . . . ?
C4 S6 C8B C7B -49.2(7) . . . . ?
C5 S7 C9 C10 -51.6(2) . . . . ?
S7 C9 C10 S8 68.2(3) . . . . ?
C6 S8 C10 C9 -42.1(3) . . . . ?
C14 S12 C11 C12 -172.6(2) . . . . ?
C14 S12 C11 S11 8.99(17) . . . . ?
C13 S11 C11 C12 172.7(2) . . . . ?
C13 S11 C11 S12 -8.88(17) . . . . ?
S12 C11 C12 S13 -175.33(14) . . . . ?
S11 C11 C12 S13 3.0(3) . . . . ?
S12 C11 C12 S14 2.5(3) . . . . ?
S11 C11 C12 S14 -179.18(14) . . . . ?
C15 S13 C12 C11 180.0(2) . . . . ?
C15 S13 C12 S14 1.98(17) . . . . ?
C16 S14 C12 C11 179.3(2) . . . . ?
C16 S14 C12 S13 -2.64(17) . . . . ?
C17 S15 C13 C14 -9.6(3) . . . . ?
C17 S15 C13 S11 172.60(16) . . . . ?
C11 S11 C13 C14 5.2(2) . . . . ?
C11 S11 C13 S15 -176.73(15) . . . . ?
S15 C13 C14 S16 0.4(4) . . . . ?
S11 C13 C14 S16 178.23(16) . . . . ?
S15 C13 C14 S12 -177.51(16) . . . . ?
S11 C13 C14 S12 0.3(3) . . . . ?
C18 S16 C14 C13 -16.4(3) . . . . ?
C18 S16 C14 S12 161.65(16) . . . . ?
C11 S12 C14 C13 -5.6(2) . . . . ?
C11 S12 C14 S16 176.18(15) . . . . ?
C19 S17 C15 C16 5.0(3) . . . . ?
C19 S17 C15 S13 -177.2(2) . . . . ?
C12 S13 C15 C16 -0.2(3) . . . . ?
C12 S13 C15 S17 -178.30(16) . . . . ?
S17 C15 C16 S18 -4.1(4) . . . . ?
S13 C15 C16 S18 178.17(16) . . . . ?
S17 C15 C16 S14 176.12(17) . . . . ?
S13 C15 C16 S14 -1.6(3) . . . . ?
C20 S18 C16 C15 22.4(3) . . . . ?
C20 S18 C16 S14 -157.79(19) . . . . ?
C12 S14 C16 C15 2.6(2) . . . . ?
C12 S14 C16 S18 -177.27(16) . . . . ?
C13 S15 C17 C18 43.2(3) . . . . ?
S15 C17 C18 S16 -68.5(3) . . . . ?
C14 S16 C18 C17 49.6(3) . . . . ?
C15 S17 C19 C20 -33.9(4) . . . . ?
S17 C19 C20 S18 61.7(4) . . . . ?
C16 S18 C20 C19 -50.4(3) . . . . ?
O1 S21 C21 C22 57.8(3) . . . . ?
O3 S21 C21 C22 -62.7(3) . . . . ?
O2 S21 C21 C22 177.4(3) . . . . ?
S21 C21 C22 F2 -66.0(5) . . . . ?
S21 C21 C22 F1 54.5(5) . . . . ?
S21 C21 C22 F3 173.4(3) . . . . ?
